data_7202592
loop_
_publ_author_name
'Lian, Zhao-Xun'
'Cai, Jiwen'
'Chen, Cai-Hong'
'Luo, Hai-Bin'

_publ_section_title
;
 Linear silver isonicotinamide complex extended by arenedisulfonate via
 hydrogen bonds and weak Ag?O interactions
;
_journal_issue 4
_journal_name_full CrystEngComm
_journal_page_first 319
_journal_paper_doi 10.1039/b616289d
_journal_volume 9
_journal_year 2007
_chemical_formula_moiety 'C34 H30 Ag2 N8 O10 S2, 2(O)'
_chemical_formula_sum 'C34 H34 Ag2 N8 O12 S2'
_chemical_formula_weight 1026.55
_chemical_name_systematic
;
?
;
_space_group_IT_number 2
_symmetry_cell_setting triclinic
_symmetry_space_group_name_Hall '-P 1'
_symmetry_space_group_name_H-M 'P -1'
_atom_sites_solution_hydrogens geom
_atom_sites_solution_primary direct
_atom_sites_solution_secondary difmap
_audit_creation_method SHELXL-97
_cell_angle_alpha 95.575(9)
_cell_angle_beta 91.129(10)
_cell_angle_gamma 95.722(10)
_cell_formula_units_Z 2
_cell_length_a 7.622(4)
_cell_length_b 10.286(5)
_cell_length_c 24.546(13)
_cell_measurement_reflns_used 25
_cell_measurement_temperature 273(2)
_cell_measurement_theta_max 18
_cell_measurement_theta_min 12
_cell_volume 1904.9(17)
_computing_cell_refinement 'SAINT-PLUS (Bruker, 2003)'
_computing_data_collection 'SMART (Bruker, 2001)'
_computing_data_reduction SAINT-PLUS
_computing_molecular_graphics SHELXTL
_computing_publication_material SHELXTL
_computing_structure_refinement SHELXTL
_computing_structure_solution 'SHELXTL (Bruker, 2005)'
_diffrn_ambient_temperature 273(2)
_diffrn_detector_area_resol_mean none
_diffrn_measured_fraction_theta_full 0.963
_diffrn_measured_fraction_theta_max 0.963
_diffrn_measurement_device_type 'Bruker AXS SMART 1000 CCD diffractometer'
_diffrn_measurement_method '\w scans'
_diffrn_radiation_monochromator graphite
_diffrn_radiation_source 'fine-focus sealed tube'
_diffrn_radiation_type MoK\a
_diffrn_radiation_wavelength 0.71073
_diffrn_reflns_av_R_equivalents 0.0369
_diffrn_reflns_av_sigmaI/netI 0.0291
_diffrn_reflns_limit_h_max 7
_diffrn_reflns_limit_h_min -9
_diffrn_reflns_limit_k_max 13
_diffrn_reflns_limit_k_min -12
_diffrn_reflns_limit_l_max 23
_diffrn_reflns_limit_l_min -31
_diffrn_reflns_number 11399
_diffrn_reflns_theta_full 27.07
_diffrn_reflns_theta_max 27.07
_diffrn_reflns_theta_min 2.00
_diffrn_standards_decay_% 0
_diffrn_standards_interval_count 0
_diffrn_standards_interval_time .
_diffrn_standards_number 0
_exptl_absorpt_coefficient_mu 1.212
_exptl_absorpt_correction_T_max 0.785
_exptl_absorpt_correction_T_min 0.565
_exptl_absorpt_correction_type multi-scan
_exptl_absorpt_process_details 'SADABS (Sheldrick, 1996)'
_exptl_crystal_colour Colourless
_exptl_crystal_density_diffrn 1.790
_exptl_crystal_density_method 'not measured'
_exptl_crystal_description Block
_exptl_crystal_F_000 1032
_exptl_crystal_size_max 0.50
_exptl_crystal_size_mid 0.40
_exptl_crystal_size_min 0.20
_refine_diff_density_max 0.953
_refine_diff_density_min -1.105
_refine_diff_density_rms 0.094
_refine_ls_extinction_coef 0.0036(4)
_refine_ls_extinction_expression Fc^*^=kFc[1+0.001xFc^2^\l^3^/sin(2\q)]^-1/4^
_refine_ls_extinction_method SHELXL
_refine_ls_goodness_of_fit_ref 1.037
_refine_ls_hydrogen_treatment constr
_refine_ls_matrix_type full
_refine_ls_number_parameters 524
_refine_ls_number_reflns 8078
_refine_ls_number_restraints 0
_refine_ls_restrained_S_all 1.037
_refine_ls_R_factor_all 0.0600
_refine_ls_R_factor_gt 0.0463
_refine_ls_shift/su_max 0.001
_refine_ls_shift/su_mean 0.000
_refine_ls_structure_factor_coef Fsqd
_refine_ls_weighting_details 'calc w=1/[\s^2^(Fo^2^)+(0.0646P)^2^+2.9796P] where P=(Fo^2^+2Fc^2^)/3'
_refine_ls_weighting_scheme calc
_refine_ls_wR_factor_gt 0.1267
_refine_ls_wR_factor_ref 0.1388
_reflns_number_gt 6290
_reflns_number_total 8078
_reflns_threshold_expression >2sigma(I)
_cod_data_source_file b616289d.txt
_cod_data_source_block 1
_cod_depositor_comments
;
The following automatic conversions were performed:
'_symmetry_cell_setting' value 'Triclinic' changed to 'triclinic'
according to '/home/saulius/struct/CIF-dictionaries/cif_core.dic'
dictionary named 'cif_core.dic' version 2.4.1 from
2010-06-29.

'_exptl_absorpt_correction_type' value 'Multi-Scan' changed
to 'multi-scan' according to
'/home/saulius/struct/CIF-dictionaries/cif_core.dic' dictionary named
'cif_core.dic' version 2.4.1 from 2010-06-29.

Automatic conversion script
Id: cif_fix_enum 1527 2010-12-29 10:47:43Z saulius 
;
_cod_original_sg_symbol_Hall -P1
_cod_original_sg_symbol_H-M P-1
_cod_database_code 7202592

loop_
_symmetry_equiv_pos_as_xyz
'x, y, z'
'-x, -y, -z'

loop_
_atom_site_label
_atom_site_type_symbol
_atom_site_fract_x
_atom_site_fract_y
_atom_site_fract_z
_atom_site_U_iso_or_equiv
_atom_site_adp_type
_atom_site_occupancy
_atom_site_symmetry_multiplicity
_atom_site_calc_flag
_atom_site_refinement_flags
_atom_site_disorder_assembly
_atom_site_disorder_group
Ag1 Ag 0.78090(5) 0.44000(3) 0.471547(13) 0.05968(14) Uani 1 1 d . . .
Ag2 Ag 0.27614(5) 0.43835(3) 0.979544(13) 0.05864(14) Uani 1 1 d . . .
S1 S 0.66749(13) 0.73958(8) 0.55534(3) 0.0389(2) Uani 1 1 d . . .
S2 S 0.18331(13) 0.74201(8) 1.05155(3) 0.0389(2) Uani 1 1 d . . .
O1 O 0.6515(5) 0.6545(3) 0.50480(12) 0.0610(8) Uani 1 1 d . . .
O2 O 0.5976(4) 0.6763(3) 0.60130(13) 0.0596(8) Uani 1 1 d . . .
O3 O 0.8449(4) 0.8034(3) 0.56590(12) 0.0498(7) Uani 1 1 d . . .
O4 O 0.1781(5) 0.6620(3) 0.99947(12) 0.0699(10) Uani 1 1 d . . .
O5 O 0.1178(4) 0.6709(3) 1.09586(13) 0.0602(8) Uani 1 1 d . . .
O6 O 0.3553(4) 0.8130(3) 1.06441(15) 0.0612(8) Uani 1 1 d . . .
O7 O 0.7128(5) 0.1449(3) 0.71884(11) 0.0594(8) Uani 1 1 d . . .
O8 O 0.8588(4) 0.7332(3) 0.22067(13) 0.0603(8) Uani 1 1 d . . .
O9 O 0.6627(4) 0.5161(3) 0.72606(12) 0.0610(8) Uani 1 1 d . . .
O10 O 0.1483(4) 0.1393(3) 1.22482(12) 0.0597(8) Uani 1 1 d . . .
N1 N 0.7878(4) 0.3284(3) 0.54030(13) 0.0429(7) Uani 1 1 d . . .
N2 N 0.8275(5) 0.5022(3) 0.39132(13) 0.0468(7) Uani 1 1 d . . .
N3 N 0.3445(4) 0.4845(3) 0.89835(12) 0.0438(7) Uani 1 1 d . . .
N4 N 0.2650(4) 0.3262(3) 1.04882(13) 0.0419(7) Uani 1 1 d . . .
N5 N 0.8202(5) -0.0247(3) 0.67038(14) 0.0570(9) Uani 1 1 d . . .
H5A H 0.8199 -0.0700 0.6980 0.068 Uiso 1 1 calc R . .
H5B H 0.8560 -0.0564 0.6393 0.068 Uiso 1 1 calc R . .
N6 N 1.0673(5) 0.5973(3) 0.20775(13) 0.0524(8) Uani 1 1 d . . .
H6A H 1.0932 0.6241 0.1765 0.063 Uiso 1 1 calc R . .
H6B H 1.1232 0.5373 0.2202 0.063 Uiso 1 1 calc R . .
N7 N 0.4764(4) 0.6670(3) 0.71557(13) 0.0491(8) Uani 1 1 d . . .
H7A H 0.5192 0.6842 0.6846 0.059 Uiso 1 1 calc R . .
H7B H 0.3913 0.7082 0.7287 0.059 Uiso 1 1 calc R . .
N8 N 0.2592(5) -0.0305(3) 1.17735(14) 0.0605(10) Uani 1 1 d . . .
H8A H 0.2511 -0.0775 1.2045 0.073 Uiso 1 1 calc R . .
H8B H 0.3004 -0.0612 1.1469 0.073 Uiso 1 1 calc R . .
C1 C 0.7042(6) 0.3619(4) 0.58618(16) 0.0488(9) Uani 1 1 d . . .
H1 H 0.6502 0.4394 0.5888 0.059 Uiso 1 1 calc R . .
C2 C 0.6948(6) 0.2866(4) 0.62958(16) 0.0467(9) Uani 1 1 d . . .
H2 H 0.6367 0.3137 0.6610 0.056 Uiso 1 1 calc R . .
C3 C 0.7725(5) 0.1703(3) 0.62619(14) 0.0368(7) Uani 1 1 d . . .
C4 C 0.8569(5) 0.1344(4) 0.57880(15) 0.0409(8) Uani 1 1 d . . .
H4 H 0.9085 0.0559 0.5748 0.049 Uiso 1 1 calc R . .
C5 C 0.8641(5) 0.2164(4) 0.53727(15) 0.0421(8) Uani 1 1 d . . .
H5 H 0.9246 0.1927 0.5059 0.050 Uiso 1 1 calc R . .
C6 C 0.9217(6) 0.4357(4) 0.35492(17) 0.0507(9) Uani 1 1 d . . .
H6 H 0.9635 0.3585 0.3641 0.061 Uiso 1 1 calc R . .
C7 C 0.9594(5) 0.4773(4) 0.30421(17) 0.0473(9) Uani 1 1 d . . .
H7 H 1.0233 0.4276 0.2796 0.057 Uiso 1 1 calc R . .
C8 C 0.9012(5) 0.5937(4) 0.29032(15) 0.0396(8) Uani 1 1 d . . .
C9 C 0.8019(6) 0.6603(4) 0.32749(16) 0.0486(9) Uani 1 1 d . . .
H9 H 0.7584 0.7377 0.3193 0.058 Uiso 1 1 calc R . .
C10 C 0.7673(6) 0.6119(4) 0.37673(16) 0.0526(10) Uani 1 1 d . . .
H10 H 0.6985 0.6577 0.4012 0.063 Uiso 1 1 calc R . .
C11 C 0.4355(5) 0.4028(4) 0.86680(16) 0.0445(8) Uani 1 1 d . . .
H11 H 0.4581 0.3236 0.8794 0.053 Uiso 1 1 calc R . .
C12 C 0.4966(5) 0.4310(4) 0.81669(16) 0.0442(8) Uani 1 1 d . . .
H12 H 0.5604 0.3722 0.7962 0.053 Uiso 1 1 calc R . .
C13 C 0.4627(4) 0.5480(3) 0.79677(14) 0.0359(7) Uani 1 1 d . . .
C14 C 0.3647(5) 0.6303(4) 0.82830(14) 0.0409(8) Uani 1 1 d . . .
H14 H 0.3366 0.7085 0.8159 0.049 Uiso 1 1 calc R . .
C15 C 0.3086(5) 0.5955(4) 0.87854(15) 0.0453(9) Uani 1 1 d . . .
H15 H 0.2429 0.6520 0.8995 0.054 Uiso 1 1 calc R . .
C16 C 0.3482(5) 0.2174(4) 1.04852(15) 0.0417(8) Uani 1 1 d . . .
H16 H 0.4199 0.1966 1.0194 0.050 Uiso 1 1 calc R . .
C17 C 0.3319(5) 0.1353(4) 1.08949(15) 0.0415(8) Uani 1 1 d . . .
H17 H 0.3892 0.0593 1.0876 0.050 Uiso 1 1 calc R . .
C18 C 0.2289(5) 0.1673(3) 1.13360(14) 0.0375(7) Uani 1 1 d . . .
C19 C 0.1438(6) 0.2798(4) 1.13421(16) 0.0457(9) Uani 1 1 d . . .
H19 H 0.0731 0.3037 1.1632 0.055 Uiso 1 1 calc R . .
C20 C 0.1651(6) 0.3560(4) 1.09131(16) 0.0466(9) Uani 1 1 d . . .
H20 H 0.1074 0.4316 1.0920 0.056 Uiso 1 1 calc R . .
C21 C 0.7656(5) 0.0939(4) 0.67558(15) 0.0432(8) Uani 1 1 d . . .
C22 C 0.9421(5) 0.6480(4) 0.23647(15) 0.0417(8) Uani 1 1 d . . .
C23 C 0.5414(5) 0.5774(4) 0.74307(14) 0.0401(8) Uani 1 1 d . . .
C24 C 0.2084(5) 0.0892(4) 1.18244(15) 0.0430(8) Uani 1 1 d . . .
C25 C 0.6788(5) 0.9263(4) 0.46062(15) 0.0397(8) Uani 1 1 d . . .
H25 H 0.7507 0.8588 0.4625 0.048 Uiso 1 1 calc R . .
C26 C 0.5549(4) 0.9474(3) 0.50160(13) 0.0328(7) Uani 1 1 d . . .
C27 C 0.5319(4) 0.8691(3) 0.54645(14) 0.0347(7) Uani 1 1 d . . .
C28 C 0.4108(5) 0.8941(4) 0.58533(15) 0.0410(8) Uani 1 1 d . . .
H28 H 0.3985 0.8425 0.6144 0.049 Uiso 1 1 calc R . .
C29 C 0.3044(5) 0.9973(4) 0.58179(16) 0.0452(9) Uani 1 1 d . . .
H29 H 0.2223 1.0136 0.6085 0.054 Uiso 1 1 calc R . .
C30 C 0.1880(5) 0.9391(4) 0.96058(15) 0.0400(8) Uani 1 1 d . . .
H30 H 0.2641 0.8741 0.9614 0.048 Uiso 1 1 calc R . .
C31 C 0.0580(4) 0.9495(3) 1.00090(13) 0.0313(7) Uani 1 1 d . . .
C32 C 0.0372(4) 0.8654(3) 1.04381(13) 0.0332(7) Uani 1 1 d . . .
C33 C -0.0897(5) 0.8791(3) 1.08187(14) 0.0392(8) Uani 1 1 d . . .
H33 H -0.1006 0.8232 1.1094 0.047 Uiso 1 1 calc R . .
C34 C -0.2038(5) 0.9777(4) 1.07936(16) 0.0458(9) Uani 1 1 d . . .
H34 H -0.2907 0.9863 1.1052 0.055 Uiso 1 1 calc R . .
OW1 O -0.2082(6) 0.1603(4) 1.2548(2) 0.1111(17) Uani 1 1 d . . .
OW2 O 0.6353(7) 0.9161(5) 0.2472(4) 0.207(4) Uani 1 1 d . . .

loop_
_atom_site_aniso_label
_atom_site_aniso_U_11
_atom_site_aniso_U_22
_atom_site_aniso_U_33
_atom_site_aniso_U_23
_atom_site_aniso_U_13
_atom_site_aniso_U_12
Ag1 0.0881(3) 0.0533(2) 0.04053(19) 0.01939(14) 0.00400(16) 0.00699(18)
Ag2 0.0869(3) 0.0513(2) 0.04181(19) 0.02135(14) 0.00428(16) 0.01036(17)
S1 0.0541(5) 0.0324(4) 0.0338(4) 0.0095(3) 0.0058(4) 0.0156(4)
S2 0.0552(5) 0.0333(4) 0.0327(4) 0.0112(3) 0.0033(4) 0.0186(4)
O1 0.099(2) 0.0398(15) 0.0462(16) -0.0031(12) -0.0054(16) 0.0231(16)
O2 0.081(2) 0.0490(16) 0.0588(18) 0.0313(14) 0.0216(15) 0.0267(15)
O3 0.0491(16) 0.0511(16) 0.0531(16) 0.0100(13) 0.0023(13) 0.0197(13)
O4 0.122(3) 0.0524(18) 0.0413(15) 0.0002(13) -0.0025(17) 0.0435(19)
O5 0.086(2) 0.0498(16) 0.0555(17) 0.0303(14) 0.0204(15) 0.0316(15)
O6 0.0493(17) 0.0532(17) 0.087(2) 0.0241(16) -0.0066(16) 0.0178(14)
O7 0.093(2) 0.0551(17) 0.0343(14) 0.0120(12) 0.0042(14) 0.0213(16)
O8 0.0600(18) 0.070(2) 0.0583(18) 0.0298(15) 0.0039(14) 0.0220(15)
O9 0.0636(18) 0.076(2) 0.0525(17) 0.0185(15) 0.0197(14) 0.0371(16)
O10 0.085(2) 0.0605(18) 0.0404(15) 0.0202(13) 0.0099(14) 0.0221(16)
N1 0.0518(18) 0.0365(16) 0.0428(16) 0.0143(13) 0.0015(14) 0.0062(13)
N2 0.057(2) 0.0510(19) 0.0329(15) 0.0088(14) 0.0030(14) 0.0054(15)
N3 0.0547(19) 0.0448(17) 0.0337(15) 0.0105(13) 0.0012(13) 0.0081(14)
N4 0.0543(18) 0.0344(15) 0.0389(15) 0.0128(12) -0.0013(13) 0.0059(13)
N5 0.091(3) 0.0475(19) 0.0369(17) 0.0122(14) -0.0050(17) 0.0239(19)
N6 0.061(2) 0.061(2) 0.0398(17) 0.0178(15) 0.0089(15) 0.0150(17)
N7 0.0513(19) 0.057(2) 0.0445(17) 0.0198(15) 0.0108(14) 0.0183(16)
N8 0.098(3) 0.047(2) 0.0411(18) 0.0179(15) -0.0043(18) 0.0210(19)
C1 0.070(3) 0.039(2) 0.042(2) 0.0102(16) 0.0083(18) 0.0193(18)
C2 0.062(2) 0.042(2) 0.0385(19) 0.0070(16) 0.0076(17) 0.0152(18)
C3 0.0410(18) 0.0364(18) 0.0334(16) 0.0053(14) -0.0040(14) 0.0059(14)
C4 0.0433(19) 0.0409(19) 0.0412(18) 0.0092(15) -0.0007(15) 0.0129(15)
C5 0.045(2) 0.045(2) 0.0369(18) 0.0032(15) 0.0051(15) 0.0070(16)
C6 0.056(2) 0.051(2) 0.048(2) 0.0183(18) 0.0061(18) 0.0102(19)
C7 0.048(2) 0.050(2) 0.046(2) 0.0118(17) 0.0094(17) 0.0096(17)
C8 0.0356(18) 0.045(2) 0.0379(18) 0.0073(15) -0.0022(14) -0.0004(15)
C9 0.060(2) 0.048(2) 0.0400(19) 0.0084(17) 0.0023(17) 0.0129(18)
C10 0.071(3) 0.052(2) 0.0364(19) 0.0053(17) 0.0069(18) 0.014(2)
C11 0.052(2) 0.0396(19) 0.045(2) 0.0155(16) -0.0016(16) 0.0090(16)
C12 0.044(2) 0.041(2) 0.050(2) 0.0074(16) 0.0051(16) 0.0140(16)
C13 0.0342(17) 0.0387(18) 0.0357(17) 0.0053(14) -0.0009(13) 0.0062(14)
C14 0.050(2) 0.0400(19) 0.0351(17) 0.0091(15) 0.0001(15) 0.0126(16)
C15 0.055(2) 0.047(2) 0.0370(18) 0.0076(16) 0.0055(16) 0.0165(18)
C16 0.048(2) 0.0395(19) 0.0397(18) 0.0078(15) 0.0026(15) 0.0092(16)
C17 0.045(2) 0.0368(18) 0.0446(19) 0.0093(15) -0.0022(16) 0.0105(15)
C18 0.0430(19) 0.0339(17) 0.0358(17) 0.0081(14) -0.0065(14) 0.0026(14)
C19 0.061(2) 0.0394(19) 0.0391(19) 0.0072(15) 0.0053(17) 0.0145(17)
C20 0.066(2) 0.0351(19) 0.043(2) 0.0096(15) 0.0039(18) 0.0163(17)
C21 0.055(2) 0.043(2) 0.0337(17) 0.0095(15) -0.0037(15) 0.0080(17)
C22 0.0424(19) 0.043(2) 0.0396(18) 0.0089(15) -0.0025(15) -0.0003(16)
C23 0.0401(19) 0.046(2) 0.0355(17) 0.0038(15) 0.0022(14) 0.0086(15)
C24 0.052(2) 0.042(2) 0.0362(18) 0.0101(15) -0.0078(16) 0.0055(16)
C25 0.044(2) 0.0398(19) 0.0385(18) 0.0081(15) 0.0057(15) 0.0172(15)
C26 0.0366(17) 0.0293(16) 0.0333(16) 0.0050(13) 0.0002(13) 0.0059(13)
C27 0.0394(18) 0.0304(16) 0.0352(16) 0.0055(13) -0.0006(13) 0.0065(13)
C28 0.048(2) 0.0417(19) 0.0369(17) 0.0132(15) 0.0044(15) 0.0105(16)
C29 0.047(2) 0.054(2) 0.0401(19) 0.0113(17) 0.0124(16) 0.0201(17)
C30 0.0435(19) 0.0419(19) 0.0388(18) 0.0112(15) 0.0046(15) 0.0178(15)
C31 0.0355(17) 0.0308(16) 0.0296(15) 0.0084(12) -0.0007(12) 0.0077(13)
C32 0.0380(17) 0.0302(16) 0.0327(16) 0.0084(13) -0.0014(13) 0.0062(13)
C33 0.047(2) 0.0373(18) 0.0365(17) 0.0151(14) 0.0015(15) 0.0083(15)
C34 0.046(2) 0.054(2) 0.0430(19) 0.0188(17) 0.0132(16) 0.0189(17)
OW1 0.089(3) 0.077(3) 0.179(5) 0.027(3) 0.034(3) 0.043(2)
OW2 0.095(4) 0.077(3) 0.460(13) 0.038(5) 0.087(6) 0.031(3)

loop_
_atom_type_symbol
_atom_type_description
_atom_type_scat_dispersion_real
_atom_type_scat_dispersion_imag
_atom_type_scat_source
C C 0.0033 0.0016 'International Tables Vol C Tables 4.2.6.8 and 6.1.1.4'
H H 0.0000 0.0000 'International Tables Vol C Tables 4.2.6.8 and 6.1.1.4'
N N 0.0061 0.0033 'International Tables Vol C Tables 4.2.6.8 and 6.1.1.4'
O O 0.0106 0.0060 'International Tables Vol C Tables 4.2.6.8 and 6.1.1.4'
S S 0.1246 0.1234 'International Tables Vol C Tables 4.2.6.8 and 6.1.1.4'
Ag Ag -0.8971 1.1015 'International Tables Vol C Tables 4.2.6.8 and 6.1.1.4'

loop_
_geom_angle_atom_site_label_1
_geom_angle_atom_site_label_2
_geom_angle_atom_site_label_3
_geom_angle
_geom_angle_site_symmetry_1
_geom_angle_site_symmetry_3
_geom_angle_publ_flag
N1 Ag1 N2 160.61(13) . . ?
N1 Ag1 O1 106.61(12) . . ?
N2 Ag1 O1 92.43(12) . . ?
N4 Ag2 N3 156.55(12) . . ?
N4 Ag2 O4 113.40(12) . . ?
N3 Ag2 O4 89.66(12) . . ?
O2 S1 O1 113.0(2) . . ?
O2 S1 O3 112.95(19) . . ?
O1 S1 O3 112.5(2) . . ?
O2 S1 C27 105.70(17) . . ?
O1 S1 C27 106.34(17) . . ?
O3 S1 C27 105.62(16) . . ?
O5 S2 O6 112.3(2) . . ?
O5 S2 O4 113.4(2) . . ?
O6 S2 O4 112.3(2) . . ?
O5 S2 C32 106.29(17) . . ?
O6 S2 C32 105.43(17) . . ?
O4 S2 C32 106.33(17) . . ?
S1 O1 Ag1 133.80(18) . . ?
S2 O4 Ag2 128.16(17) . . ?
C5 N1 C1 117.7(3) . . ?
C5 N1 Ag1 120.8(3) . . ?
C1 N1 Ag1 121.3(2) . . ?
C6 N2 C10 117.4(3) . . ?
C6 N2 Ag1 121.7(3) . . ?
C10 N2 Ag1 120.8(3) . . ?
C15 N3 C11 117.5(3) . . ?
C15 N3 Ag2 122.8(3) . . ?
C11 N3 Ag2 119.6(2) . . ?
C20 N4 C16 118.0(3) . . ?
C20 N4 Ag2 121.5(2) . . ?
C16 N4 Ag2 120.4(3) . . ?
C21 N5 H5A 120.0 . . ?
C21 N5 H5B 120.0 . . ?
H5A N5 H5B 120.0 . . ?
C22 N6 H6A 120.0 . . ?
C22 N6 H6B 120.0 . . ?
H6A N6 H6B 120.0 . . ?
C23 N7 H7A 120.0 . . ?
C23 N7 H7B 120.0 . . ?
H7A N7 H7B 120.0 . . ?
C24 N8 H8A 120.0 . . ?
C24 N8 H8B 120.0 . . ?
H8A N8 H8B 120.0 . . ?
N1 C1 C2 122.7(3) . . ?
N1 C1 H1 118.6 . . ?
C2 C1 H1 118.6 . . ?
C1 C2 C3 119.5(4) . . ?
C1 C2 H2 120.2 . . ?
C3 C2 H2 120.2 . . ?
C4 C3 C2 118.0(3) . . ?
C4 C3 C21 124.2(3) . . ?
C2 C3 C21 117.7(3) . . ?
C3 C4 C5 119.2(3) . . ?
C3 C4 H4 120.4 . . ?
C5 C4 H4 120.4 . . ?
N1 C5 C4 122.8(3) . . ?
N1 C5 H5 118.6 . . ?
C4 C5 H5 118.6 . . ?
N2 C6 C7 122.5(4) . . ?
N2 C6 H6 118.7 . . ?
C7 C6 H6 118.7 . . ?
C6 C7 C8 119.5(4) . . ?
C6 C7 H7 120.3 . . ?
C8 C7 H7 120.3 . . ?
C9 C8 C7 117.7(3) . . ?
C9 C8 C22 119.6(3) . . ?
C7 C8 C22 122.7(3) . . ?
C10 C9 C8 119.6(4) . . ?
C10 C9 H9 120.2 . . ?
C8 C9 H9 120.2 . . ?
N2 C10 C9 123.3(4) . . ?
N2 C10 H10 118.3 . . ?
C9 C10 H10 118.3 . . ?
N3 C11 C12 122.8(3) . . ?
N3 C11 H11 118.6 . . ?
C12 C11 H11 118.6 . . ?
C11 C12 C13 119.5(3) . . ?
C11 C12 H12 120.2 . . ?
C13 C12 H12 120.2 . . ?
C14 C13 C12 117.8(3) . . ?
C14 C13 C23 124.9(3) . . ?
C12 C13 C23 117.3(3) . . ?
C13 C14 C15 119.3(3) . . ?
C13 C14 H14 120.4 . . ?
C15 C14 H14 120.4 . . ?
N3 C15 C14 123.0(4) . . ?
N3 C15 H15 118.5 . . ?
C14 C15 H15 118.5 . . ?
N4 C16 C17 122.7(4) . . ?
N4 C16 H16 118.6 . . ?
C17 C16 H16 118.6 . . ?
C16 C17 C18 118.9(3) . . ?
C16 C17 H17 120.5 . . ?
C18 C17 H17 120.5 . . ?
C19 C18 C17 118.5(3) . . ?
C19 C18 C24 117.5(3) . . ?
C17 C18 C24 123.9(3) . . ?
C20 C19 C18 119.0(4) . . ?
C20 C19 H19 120.5 . . ?
C18 C19 H19 120.5 . . ?
N4 C20 C19 122.8(3) . . ?
N4 C20 H20 118.6 . . ?
C19 C20 H20 118.6 . . ?
O7 C21 N5 123.2(3) . . ?
O7 C21 C3 119.0(3) . . ?
N5 C21 C3 117.9(3) . . ?
O8 C22 N6 122.7(4) . . ?
O8 C22 C8 120.4(4) . . ?
N6 C22 C8 117.0(3) . . ?
O9 C23 N7 122.4(4) . . ?
O9 C23 C13 118.6(3) . . ?
N7 C23 C13 119.0(3) . . ?
O10 C24 N8 123.4(4) . . ?
O10 C24 C18 119.3(3) . . ?
N8 C24 C18 117.3(3) . . ?
C29 C25 C26 121.4(3) 2_676 . ?
C29 C25 H25 119.3 2_676 . ?
C26 C25 H25 119.3 . . ?
C25 C26 C27 123.3(3) . . ?
C25 C26 C26 118.8(4) . 2_676 ?
C27 C26 C26 117.9(4) . 2_676 ?
C28 C27 C26 121.1(3) . . ?
C28 C27 S1 117.6(3) . . ?
C26 C27 S1 121.3(3) . . ?
C27 C28 C29 120.5(3) . . ?
C27 C28 H28 119.8 . . ?
C29 C28 H28 119.8 . . ?
C25 C29 C28 120.3(3) 2_676 . ?
C25 C29 H29 119.8 2_676 . ?
C28 C29 H29 119.8 . . ?
C34 C30 C31 121.5(3) 2_577 . ?
C34 C30 H30 119.2 2_577 . ?
C31 C30 H30 119.2 . . ?
C30 C31 C32 123.5(3) . . ?
C30 C31 C31 118.6(4) . 2_577 ?
C32 C31 C31 117.9(4) . 2_577 ?
C33 C32 C31 121.6(3) . . ?
C33 C32 S2 117.3(2) . . ?
C31 C32 S2 121.1(2) . . ?
C32 C33 C34 120.0(3) . . ?
C32 C33 H33 120.0 . . ?
C34 C33 H33 120.0 . . ?
C30 C34 C33 120.4(3) 2_577 . ?
C30 C34 H34 119.8 2_577 . ?
C33 C34 H34 119.8 . . ?

loop_
_geom_bond_atom_site_label_1
_geom_bond_atom_site_label_2
_geom_bond_distance
_geom_bond_site_symmetry_2
_geom_bond_publ_flag
Ag1 N1 2.134(3) . ?
Ag1 N2 2.154(3) . ?
Ag1 O1 2.573(3) . ?
Ag2 N4 2.144(3) . ?
Ag2 N3 2.155(3) . ?
Ag2 O4 2.496(3) . ?
S1 O2 1.441(3) . ?
S1 O1 1.443(3) . ?
S1 O3 1.450(3) . ?
S1 C27 1.793(3) . ?
S2 O5 1.439(3) . ?
S2 O6 1.449(3) . ?
S2 O4 1.449(3) . ?
S2 C32 1.791(3) . ?
O7 C21 1.231(5) . ?
O8 C22 1.220(5) . ?
O9 C23 1.228(4) . ?
O10 C24 1.233(5) . ?
N1 C5 1.337(5) . ?
N1 C1 1.338(5) . ?
N2 C6 1.336(5) . ?
N2 C10 1.337(5) . ?
N3 C15 1.334(5) . ?
N3 C11 1.340(5) . ?
N4 C20 1.334(5) . ?
N4 C16 1.339(5) . ?
N5 C21 1.323(5) . ?
N5 H5A 0.8600 . ?
N5 H5B 0.8600 . ?
N6 C22 1.317(5) . ?
N6 H6A 0.8600 . ?
N6 H6B 0.8600 . ?
N7 C23 1.323(5) . ?
N7 H7A 0.8600 . ?
N7 H7B 0.8600 . ?
N8 C24 1.321(5) . ?
N8 H8A 0.8600 . ?
N8 H8B 0.8600 . ?
C1 C2 1.376(5) . ?
C1 H1 0.9300 . ?
C2 C3 1.383(5) . ?
C2 H2 0.9300 . ?
C3 C4 1.377(5) . ?
C3 C21 1.507(5) . ?
C4 C5 1.383(5) . ?
C4 H4 0.9300 . ?
C5 H5 0.9300 . ?
C6 C7 1.381(5) . ?
C6 H6 0.9300 . ?
C7 C8 1.388(5) . ?
C7 H7 0.9300 . ?
C8 C9 1.373(5) . ?
C8 C22 1.510(5) . ?
C9 C10 1.372(5) . ?
C9 H9 0.9300 . ?
C10 H10 0.9300 . ?
C11 C12 1.371(5) . ?
C11 H11 0.9300 . ?
C12 C13 1.387(5) . ?
C12 H12 0.9300 . ?
C13 C14 1.377(5) . ?
C13 C23 1.503(5) . ?
C14 C15 1.381(5) . ?
C14 H14 0.9300 . ?
C15 H15 0.9300 . ?
C16 C17 1.375(5) . ?
C16 H16 0.9300 . ?
C17 C18 1.383(5) . ?
C17 H17 0.9300 . ?
C18 C19 1.381(5) . ?
C18 C24 1.509(5) . ?
C19 C20 1.375(5) . ?
C19 H19 0.9300 . ?
C20 H20 0.9300 . ?
C25 C29 1.364(5) 2_676 ?
C25 C26 1.410(5) . ?
C25 H25 0.9300 . ?
C26 C27 1.429(5) . ?
C26 C26 1.439(6) 2_676 ?
C27 C28 1.365(5) . ?
C28 C29 1.407(5) . ?
C28 H28 0.9300 . ?
C29 C25 1.364(5) 2_676 ?
C29 H29 0.9300 . ?
C30 C34 1.361(5) 2_577 ?
C30 C31 1.418(5) . ?
C30 H30 0.9300 . ?
C31 C32 1.428(4) . ?
C31 C31 1.433(6) 2_577 ?
C32 C33 1.366(5) . ?
C33 C34 1.405(5) . ?
C33 H33 0.9300 . ?
C34 C30 1.361(5) 2_577 ?
C34 H34 0.9300 . ?

loop_
_geom_hbond_atom_site_label_D
_geom_hbond_atom_site_label_H
_geom_hbond_atom_site_label_A
_geom_hbond_distance_DH
_geom_hbond_distance_HA
_geom_hbond_distance_DA
_geom_hbond_angle_DHA
_geom_hbond_site_symmetry_A
N5 H5A O10 0.86 2.10 2.947(4) 166.2 2_657
N5 H5B O3 0.86 2.19 2.991(5) 154.7 1_545
N6 H6A O5 0.86 2.09 2.941(5) 170.6 1_654
N6 H6B O9 0.86 2.22 2.991(4) 148.9 2_766
N7 H7A O2 0.86 2.14 2.978(5) 165.3 .
N7 H7B OW1 0.86 2.06 2.897(5) 165.0 2_567
N8 H8A O7 0.86 2.09 2.922(4) 162.3 2_657
